data_1512457
loop_
_publ_author_name
'Lian-Jie Li'
'Xin-Long Wang'
'Kui-Zhan Shao'
'Zhong-Min Su'
'Qiang Fu'

_publ_section_title
;
 Syntheses, characterization and crystal structure of d10 coordination
 architectures: From 1D to 3D complexes based on mixed ligands
;
_journal_name_full
;
Inorganica Chimica Acta
;
_journal_page_first 77
_journal_page_last 83
_journal_paper_doi 10.1016/j.ica.2012.05.037
_journal_volume 392
_journal_year 2012
_chemical_formula_moiety 'C32 H26 Cd N2 O8'
_chemical_formula_sum 'C32 H26 Cd N2 O8'
_chemical_formula_weight 678.95
_chemical_name_systematic
;
 ?
;
_space_group_IT_number 14
_symmetry_cell_setting monoclinic
_symmetry_space_group_name_Hall '-P 2ybc'
_symmetry_space_group_name_H-M 'P 1 21/c 1'
_atom_sites_solution_hydrogens geom
_atom_sites_solution_primary direct
_atom_sites_solution_secondary difmap
_audit_creation_method SHELXL-97
_cell_angle_alpha 90.000(5)
_cell_angle_beta 101.197(5)
_cell_angle_gamma 90.000(5)
_cell_formula_units_Z 4
_cell_length_a 19.780(5)
_cell_length_b 18.275(5)
_cell_length_c 7.890(5)
_cell_measurement_temperature 293(2)
_cell_volume 2798(2)
_computing_structure_refinement 'SHELXL-97 (Sheldrick, 1997)'
_diffrn_ambient_temperature 293(2)
_diffrn_measured_fraction_theta_full 0.998
_diffrn_measured_fraction_theta_max 0.952
_diffrn_radiation_monochromator graphite
_diffrn_radiation_source 'fine-focus sealed tube'
_diffrn_radiation_type MoK\a
_diffrn_radiation_wavelength 0.71069
_diffrn_reflns_av_R_equivalents 0.0611
_diffrn_reflns_av_sigmaI/netI 0.0935
_diffrn_reflns_limit_h_max 25
_diffrn_reflns_limit_h_min -26
_diffrn_reflns_limit_k_max 23
_diffrn_reflns_limit_k_min -18
_diffrn_reflns_limit_l_max 10
_diffrn_reflns_limit_l_min -7
_diffrn_reflns_number 16975
_diffrn_reflns_theta_full 25.00
_diffrn_reflns_theta_max 28.23
_diffrn_reflns_theta_min 1.05
_exptl_absorpt_coefficient_mu 0.838
_exptl_absorpt_correction_T_max 0.812
_exptl_absorpt_correction_T_min 0.701
_exptl_absorpt_correction_type multi-scan
_exptl_crystal_density_diffrn 1.612
_exptl_crystal_density_method 'not measured'
_exptl_crystal_F_000 1376
_exptl_crystal_size_max 0.43
_exptl_crystal_size_mid 0.37
_exptl_crystal_size_min 0.24
_refine_diff_density_max 0.627
_refine_diff_density_min -0.813
_refine_diff_density_rms 0.169
_refine_ls_extinction_method none
_refine_ls_goodness_of_fit_ref 1.011
_refine_ls_hydrogen_treatment constr
_refine_ls_matrix_type full
_refine_ls_number_parameters 383
_refine_ls_number_reflns 6583
_refine_ls_number_restraints 0
_refine_ls_restrained_S_all 1.011
_refine_ls_R_factor_all 0.1178
_refine_ls_R_factor_gt 0.0454
_refine_ls_shift/su_max 0.000
_refine_ls_shift/su_mean 0.000
_refine_ls_structure_factor_coef Fsqd
_refine_ls_weighting_details 'calc w=1/[\s^2^(Fo^2^)+(0.0507P)^2^+1.3963P] where P=(Fo^2^+2Fc^2^)/3'
_refine_ls_weighting_scheme calc
_refine_ls_wR_factor_gt 0.0862
_refine_ls_wR_factor_ref 0.1283
_reflns_number_gt 3580
_reflns_number_total 6583
_reflns_threshold_expression >2sigma(I)
_cod_data_source_file ICA-2012-392-77-83-3.cif
_cod_data_source_block 3
_cod_original_sg_symbol_H-M P2(1)/c
_cod_database_code 1512457

loop_
_symmetry_equiv_pos_as_xyz
'x, y, z'
'-x, y+1/2, -z+1/2'
'-x, -y, -z'
'x, -y-1/2, z-1/2'

loop_
_atom_site_label
_atom_site_type_symbol
_atom_site_fract_x
_atom_site_fract_y
_atom_site_fract_z
_atom_site_U_iso_or_equiv
_atom_site_adp_type
_atom_site_occupancy
_atom_site_symmetry_multiplicity
_atom_site_calc_flag
_atom_site_refinement_flags
Cd1 Cd 0.225659(16) 0.19908(2) 0.55053(5) 0.03826(13) Uani 1 1 d .
O1 O 0.21913(16) 0.19864(19) 0.8478(5) 0.0444(9) Uani 1 1 d .
O4 O 0.35174(18) -0.0057(2) 0.3294(5) 0.0550(10) Uani 1 1 d .
O2 O 0.19074(17) 0.17357(19) 1.0977(5) 0.0467(9) Uani 1 1 d .
O5 O 0.58320(17) 0.1996(2) 0.9627(6) 0.0670(12) Uani 1 1 d .
O3 O 0.14643(17) 0.03441(18) 0.9859(5) 0.0495(10) Uani 1 1 d .
N2 N 1.10881(19) 0.1775(2) 1.4731(6) 0.0412(11) Uani 1 1 d .
O6 O 0.85515(18) 0.1986(2) 1.2977(7) 0.0830(16) Uani 1 1 d .
C27 C -0.0366(2) 0.0041(3) 0.9804(7) 0.0403(13) Uani 1 1 d .
C21 C 0.1994(2) 0.1547(3) 0.9532(8) 0.0378(12) Uani 1 1 d .
C7 C 0.6511(2) 0.2024(3) 1.0475(8) 0.0497(14) Uani 1 1 d .
N1 N 0.33887(18) 0.2246(2) 0.6746(6) 0.0421(11) Uani 1 1 d .
O7 O 0.27074(19) 0.1000(2) 0.4503(6) 0.0656(12) Uani 1 1 d .
C14 C 0.9675(2) 0.1511(3) 1.3708(7) 0.0436(13) Uani 1 1 d .
C32 C 0.4710(2) 0.0014(3) 0.4307(7) 0.0403(13) Uani 1 1 d .
C10 C 0.7866(2) 0.1955(3) 1.2148(9) 0.0579(16) Uani 1 1 d .
C12 C 0.6852(3) 0.1372(3) 1.0615(9) 0.0590(18) Uani 1 1 d .
H12 H 0.6627 0.0950 1.0147 0.071 Uiso 1 1 calc R
C23 C 0.0765(2) 0.0463(3) 0.9414(7) 0.0397(13) Uani 1 1 d .
O8 O 0.2083(3) 0.0115(3) 0.5324(7) 0.0862(16) Uani 1 1 d .
C6 C 0.5463(2) 0.2655(3) 0.9366(9) 0.0547(16) Uani 1 1 d .
H6A H 0.5679 0.2984 0.8665 0.066 Uiso 1 1 calc R
H6B H 0.5461 0.2891 1.0467 0.066 Uiso 1 1 calc R
C5 C 0.4740(2) 0.2492(3) 0.8474(8) 0.0435(14) Uani 1 1 d .
C31 C 0.4044(3) -0.0123(3) 0.4690(8) 0.0443(14) Uani 1 1 d .
C1 C 0.3611(3) 0.2904(3) 0.7266(9) 0.0557(17) Uani 1 1 d .
H1 H 0.3303 0.3293 0.7041 0.067 Uiso 1 1 calc R
C30 C 0.3971(3) -0.0292(3) 0.6324(8) 0.0504(15) Uani 1 1 d .
H30 H 0.3536 -0.0389 0.6553 0.060 Uiso 1 1 calc R
C18 C 1.0159(3) 0.1001(3) 1.3516(8) 0.0610(18) Uani 1 1 d .
H18 H 1.0018 0.0546 1.3052 0.073 Uiso 1 1 calc R
C17 C 1.0850(3) 0.1148(3) 1.3998(8) 0.0588(17) Uani 1 1 d .
H17 H 1.1164 0.0795 1.3802 0.071 Uiso 1 1 calc R
C16 C 1.0623(2) 0.2266(3) 1.4980(8) 0.0438(14) Uani 1 1 d .
H16 H 1.0778 0.2704 1.5522 0.053 Uiso 1 1 calc R
C25 C -0.0266(3) 0.1057(3) 0.7986(7) 0.0503(14) Uani 1 1 d .
H25 H -0.0471 0.1428 0.7257 0.060 Uiso 1 1 calc R
C22 C 0.1898(3) 0.0759(3) 0.8968(8) 0.0482(14) Uani 1 1 d .
H22A H 0.1703 0.0748 0.7741 0.058 Uiso 1 1 calc R
H22B H 0.2346 0.0526 0.9136 0.058 Uiso 1 1 calc R
C4 C 0.4514(3) 0.1807(3) 0.7994(9) 0.0647(19) Uani 1 1 d .
H4 H 0.4810 0.1409 0.8237 0.078 Uiso 1 1 calc R
C15 C 0.9914(3) 0.2160(3) 1.4471(8) 0.0485(15) Uani 1 1 d .
H15 H 0.9607 0.2525 1.4647 0.058 Uiso 1 1 calc R
C13 C 0.8920(2) 0.1343(3) 1.3108(8) 0.0564(16) Uani 1 1 d .
H13A H 0.8849 0.1100 1.1994 0.068 Uiso 1 1 calc R
H13B H 0.8764 0.1018 1.3926 0.068 Uiso 1 1 calc R
C29 C 0.2843(3) -0.0209(3) 0.3563(8) 0.0509(15) Uani 1 1 d .
H29A H 0.2854 -0.0673 0.4165 0.061 Uiso 1 1 calc R
H29B H 0.2544 -0.0270 0.2442 0.061 Uiso 1 1 calc R
C24 C 0.0459(3) 0.0994(3) 0.8332(7) 0.0475(14) Uani 1 1 d .
H24 H 0.0725 0.1315 0.7820 0.057 Uiso 1 1 calc R
C11 C 0.7536(3) 0.1337(3) 1.1455(9) 0.0600(18) Uani 1 1 d .
H11 H 0.7769 0.0893 1.1547 0.072 Uiso 1 1 calc R
C26 C -0.0673(3) 0.0594(3) 0.8685(7) 0.0459(14) Uani 1 1 d .
H26 H -0.1150 0.0643 0.8424 0.055 Uiso 1 1 calc R
C28 C 0.2520(3) 0.0358(4) 0.4572(8) 0.0500(15) Uani 1 1 d .
C33 C 0.4806(3) 0.0174(3) 0.2637(8) 0.0503(15) Uani 1 1 d .
H33 H 0.4429 0.0182 0.1724 0.060 Uiso 1 1 calc R
C3 C 0.3842(3) 0.1705(3) 0.7143(9) 0.068(2) Uani 1 1 d .
H3 H 0.3698 0.1231 0.6829 0.081 Uiso 1 1 calc R
C8 C 0.6840(3) 0.2640(3) 1.1179(10) 0.076(2) Uani 1 1 d .
H8 H 0.6605 0.3083 1.1104 0.092 Uiso 1 1 calc R
C9 C 0.7522(3) 0.2604(3) 1.2005(10) 0.080(2) Uani 1 1 d .
H9 H 0.7748 0.3027 1.2467 0.096 Uiso 1 1 calc R
C2 C 0.4269(3) 0.3047(3) 0.8119(9) 0.0645(18) Uani 1 1 d .
H2 H 0.4397 0.3523 0.8457 0.077 Uiso 1 1 calc R
C34 C 0.5451(3) 0.0319(3) 0.2343(8) 0.0547(15) Uiso 1 1 d .
H34 H 0.5506 0.0438 0.1232 0.066 Uiso 1 1 calc R

loop_
_atom_site_aniso_label
_atom_site_aniso_U_11
_atom_site_aniso_U_22
_atom_site_aniso_U_33
_atom_site_aniso_U_23
_atom_site_aniso_U_13
_atom_site_aniso_U_12
Cd1 0.01884(16) 0.0366(2) 0.0559(3) 0.0020(2) -0.00131(14) 0.00055(16)
O1 0.0379(18) 0.038(2) 0.055(2) 0.005(2) 0.0032(17) -0.0100(16)
O4 0.033(2) 0.075(3) 0.056(3) -0.006(2) 0.0066(19) 0.0059(19)
O2 0.041(2) 0.044(2) 0.053(3) -0.0038(19) 0.0045(19) -0.0044(16)
O5 0.0238(17) 0.052(2) 0.111(4) -0.001(3) -0.022(2) 0.0002(18)
O3 0.040(2) 0.038(2) 0.071(3) 0.007(2) 0.012(2) -0.0087(16)
N2 0.022(2) 0.049(3) 0.050(3) -0.003(2) 0.001(2) 0.0016(18)
O6 0.0269(19) 0.064(3) 0.143(5) -0.025(3) -0.021(2) 0.009(2)
C27 0.043(3) 0.036(3) 0.041(3) -0.003(2) 0.005(3) -0.014(2)
C21 0.018(2) 0.040(3) 0.052(4) 0.000(3) -0.001(2) 0.000(2)
C7 0.019(2) 0.052(3) 0.070(4) 0.006(3) -0.009(2) -0.004(2)
N1 0.0197(19) 0.041(2) 0.063(3) -0.001(2) 0.000(2) 0.0013(17)
O7 0.045(2) 0.046(2) 0.095(3) -0.018(2) -0.014(2) 0.009(2)
C14 0.024(2) 0.059(4) 0.043(3) 0.003(3) -0.003(2) -0.002(2)
C32 0.037(3) 0.032(3) 0.051(4) -0.005(3) 0.008(2) 0.009(2)
C10 0.023(2) 0.062(4) 0.081(5) -0.012(4) -0.011(3) 0.003(3)
C12 0.028(3) 0.041(3) 0.098(5) -0.002(3) -0.010(3) -0.004(2)
C23 0.035(3) 0.038(3) 0.045(3) -0.001(3) 0.005(3) -0.006(2)
O8 0.078(3) 0.095(4) 0.094(4) 0.018(3) 0.040(3) 0.030(3)
C6 0.026(3) 0.051(3) 0.080(5) -0.006(3) -0.008(3) 0.002(2)
C5 0.021(2) 0.040(3) 0.067(4) -0.003(3) 0.001(2) -0.001(2)
C31 0.036(3) 0.047(3) 0.050(4) -0.005(3) 0.008(3) 0.008(2)
C1 0.029(3) 0.035(3) 0.095(5) 0.003(3) -0.009(3) 0.006(2)
C30 0.038(3) 0.056(4) 0.059(4) 0.000(3) 0.015(3) 0.008(3)
C18 0.035(3) 0.075(4) 0.066(4) -0.034(4) -0.007(3) -0.003(3)
C17 0.024(3) 0.074(4) 0.072(4) -0.028(4) -0.006(3) 0.009(3)
C16 0.031(3) 0.041(3) 0.058(4) 0.003(3) 0.004(3) 0.000(2)
C25 0.054(3) 0.047(3) 0.047(4) 0.012(3) 0.002(3) -0.003(3)
C22 0.044(3) 0.039(3) 0.065(4) 0.002(3) 0.018(3) -0.006(2)
C4 0.033(3) 0.040(3) 0.109(6) -0.003(3) -0.017(3) 0.010(2)
C15 0.028(3) 0.048(4) 0.068(4) 0.014(3) 0.005(3) 0.009(2)
C13 0.026(3) 0.067(4) 0.071(4) 0.001(3) -0.004(3) 0.000(3)
C29 0.036(3) 0.049(3) 0.066(4) -0.016(3) 0.005(3) -0.002(2)
C24 0.049(3) 0.047(3) 0.047(4) 0.000(3) 0.009(3) -0.013(3)
C11 0.029(3) 0.047(3) 0.097(5) 0.000(3) -0.006(3) 0.003(3)
C26 0.042(3) 0.039(3) 0.054(4) 0.003(3) 0.003(3) -0.006(2)
C28 0.034(3) 0.060(4) 0.051(4) -0.002(3) -0.006(3) 0.014(3)
C33 0.042(3) 0.059(4) 0.047(4) -0.003(3) 0.003(3) 0.013(3)
C3 0.036(3) 0.035(3) 0.117(6) -0.010(3) -0.023(3) 0.003(2)
C8 0.031(3) 0.053(4) 0.130(7) -0.015(4) -0.022(4) 0.007(3)
C9 0.032(3) 0.054(4) 0.140(7) -0.033(4) -0.017(4) 0.001(3)
C2 0.036(3) 0.038(3) 0.109(6) -0.009(4) -0.013(3) -0.002(3)

loop_
_atom_type_symbol
_atom_type_description
_atom_type_scat_dispersion_real
_atom_type_scat_dispersion_imag
_atom_type_scat_source
C C 0.0033 0.0016 'International Tables Vol C Tables 4.2.6.8 and 6.1.1.4'
H H 0.0000 0.0000 'International Tables Vol C Tables 4.2.6.8 and 6.1.1.4'
N N 0.0061 0.0033 'International Tables Vol C Tables 4.2.6.8 and 6.1.1.4'
O O 0.0106 0.0060 'International Tables Vol C Tables 4.2.6.8 and 6.1.1.4'
Cd Cd -0.8075 1.2024 'International Tables Vol C Tables 4.2.6.8 and 6.1.1.4'

loop_
_geom_angle_atom_site_label_1
_geom_angle_atom_site_label_2
_geom_angle_atom_site_label_3
_geom_angle
_geom_angle_site_symmetry_1
_geom_angle_site_symmetry_3
O7 Cd1 N2 102.48(14) . 1_454
O7 Cd1 N1 83.85(14) . .
N2 Cd1 N1 170.20(16) 1_454 .
O7 Cd1 O1 116.73(15) . .
N2 Cd1 O1 90.99(14) 1_454 .
N1 Cd1 O1 79.42(14) . .
O7 Cd1 O1 111.25(15) . 4_565
N2 Cd1 O1 91.98(13) 1_454 4_565
N1 Cd1 O1 92.66(13) . 4_565
O1 Cd1 O1 129.96(8) . 4_565
O7 Cd1 O2 163.51(15) . 4_565
N2 Cd1 O2 84.62(13) 1_454 4_565
N1 Cd1 O2 91.27(13) . 4_565
O1 Cd1 O2 77.54(12) . 4_565
O1 Cd1 O2 53.10(12) 4_565 4_565
C21 O1 Cd1 136.9(3) . .
C21 O1 Cd1 92.3(3) . 4_566
Cd1 O1 Cd1 129.57(15) . 4_566
C31 O4 C29 117.0(5) . .
C21 O2 Cd1 91.8(3) . 4_566
C7 O5 C6 117.9(4) . .
C23 O3 C22 117.4(4) . .
C16 N2 C17 116.8(4) . .
C16 N2 Cd1 122.2(3) . 1_656
C17 N2 Cd1 121.0(3) . 1_656
C13 O6 C10 117.1(4) . .
C26 C27 C23 121.9(5) . 3_557
C26 C27 C27 120.7(6) . 3_557
C23 C27 C27 117.4(6) 3_557 3_557
O2 C21 O1 122.8(5) . .
O2 C21 C22 120.5(5) . .
O1 C21 C22 116.6(5) . .
C8 C7 C12 119.9(5) . .
C8 C7 O5 124.8(5) . .
C12 C7 O5 115.2(5) . .
C1 N1 C3 115.8(4) . .
C1 N1 Cd1 123.6(3) . .
C3 N1 Cd1 120.2(4) . .
C28 O7 Cd1 127.7(4) . .
C18 C14 C15 116.7(5) . .
C18 C14 C13 119.9(5) . .
C15 C14 C13 123.4(5) . .
C33 C32 C32 119.6(6) . 3_656
C33 C32 C31 122.4(5) . .
C32 C32 C31 118.0(6) 3_656 .
C9 C10 C11 119.6(5) . .
C9 C10 O6 115.5(5) . .
C11 C10 O6 124.9(5) . .
C7 C12 C11 120.0(5) . .
C24 C23 O3 125.3(5) . .
C24 C23 C27 121.1(5) . 3_557
O3 C23 C27 113.6(4) . 3_557
O5 C6 C5 108.7(4) . .
C4 C5 C2 116.9(5) . .
C4 C5 C6 123.2(5) . .
C2 C5 C6 119.9(5) . .
C30 C31 O4 125.5(5) . .
C30 C31 C32 120.7(5) . .
O4 C31 C32 113.8(5) . .
N1 C1 C2 123.7(5) . .
C31 C30 C34 120.1(5) . 3_656
C14 C18 C17 121.2(5) . .
N2 C17 C18 122.7(5) . .
N2 C16 C15 123.4(5) . .
C26 C25 C24 122.2(5) . .
O3 C22 C21 114.6(4) . .
C5 C4 C3 119.6(5) . .
C14 C15 C16 119.2(5) . .
O6 C13 C14 109.1(5) . .
O4 C29 C28 116.6(5) . .
C23 C24 C25 119.5(5) . .
C10 C11 C12 120.1(5) . .
C25 C26 C27 119.1(5) . .
O8 C28 O7 127.8(6) . .
O8 C28 C29 114.5(6) . .
O7 C28 C29 117.7(6) . .
C34 C33 C32 120.2(5) . .
N1 C3 C4 123.8(5) . .
C7 C8 C9 119.9(5) . .
C10 C9 C8 120.5(5) . .
C1 C2 C5 120.2(5) . .
C33 C34 C30 121.3(6) . 3_656

loop_
_geom_bond_atom_site_label_1
_geom_bond_atom_site_label_2
_geom_bond_distance
_geom_bond_site_symmetry_2
Cd1 O7 2.230(4) .
Cd1 N2 2.307(4) 1_454
Cd1 N1 2.311(4) .
Cd1 O1 2.374(4) .
Cd1 O1 2.447(4) 4_565
Cd1 O2 2.476(4) 4_565
O1 C21 1.271(6) .
O1 Cd1 2.447(4) 4_566
O4 C31 1.366(6) .
O4 C29 1.419(6) .
O2 C21 1.235(6) .
O2 Cd1 2.476(4) 4_566
O5 C7 1.380(5) .
O5 C6 1.403(6) .
O3 C23 1.376(6) .
O3 C22 1.428(5) .
N2 C16 1.328(6) .
N2 C17 1.327(7) .
N2 Cd1 2.307(4) 1_656
O6 C13 1.378(6) .
O6 C10 1.387(6) .
C27 C26 1.401(7) .
C27 C23 1.429(7) 3_557
C27 C27 1.428(10) 3_557
C21 C22 1.507(7) .
C7 C8 1.363(8) .
C7 C12 1.364(7) .
N1 C1 1.317(6) .
N1 C3 1.331(6) .
O7 C28 1.234(7) .
C14 C18 1.366(7) .
C14 C15 1.372(7) .
C14 C13 1.507(6) .
C32 C33 1.398(7) .
C32 C32 1.425(10) 3_656
C32 C31 1.430(7) .
C10 C9 1.362(8) .
C10 C11 1.365(8) .
C12 C11 1.386(7) .
C23 C24 1.356(7) .
C23 C27 1.429(7) 3_557
O8 C28 1.223(7) .
C6 C5 1.496(7) .
C5 C4 1.359(7) .
C5 C2 1.368(7) .
C31 C30 1.360(7) .
C1 C2 1.370(7) .
C30 C34 1.395(8) 3_656
C18 C17 1.373(7) .
C16 C15 1.395(7) .
C25 C26 1.358(7) .
C25 C24 1.411(7) .
C4 C3 1.379(7) .
C29 C28 1.522(7) .
C33 C34 1.367(7) .
C8 C9 1.382(8) .
C34 C30 1.395(8) 3_656
